data_7131822
loop_
_publ_author_name
'Weinert, Hanns M.'
'Schulte, Yannick'
'Gehlhaar, Alexander'
'W&#xf6;lper, Christoph'
'Haberhauer, Gebhard'
'Schulz, Stephan'

_publ_section_title
;
 Metal-coordinated distibene and dibismuthene dications - isoelectronic
 analogues of butadiene dications.
;
_journal_issue 50
_journal_name_full 'Chemical communications (Cambridge, England)'
_journal_page_first 7755
_journal_page_last 7758
_journal_paper_doi 10.1039/d3cc01844j
_journal_volume 59
_journal_year 2023
_chemical_formula_sum 'C134 H118 B2 Bi2 F48 Ga2 N4'
_chemical_formula_weight 3275.34
_space_group_crystal_system monoclinic
_space_group_IT_number 14
_space_group_name_Hall '-P 2ybc'
_space_group_name_H-M_alt 'P 1 21/c 1'
_atom_sites_solution_hydrogens geom
_atom_sites_solution_primary direct
_atom_sites_solution_secondary difmap
_audit_creation_method SHELXL-2017/1
_audit_update_record
;
2023-01-19 deposited with the CCDC.	2023-05-26 downloaded from the CCDC.
;
_cell_angle_alpha 90
_cell_angle_beta 91.714(3)
_cell_angle_gamma 90
_cell_formula_units_Z 2
_cell_length_a 13.615(2)
_cell_length_b 19.075(3)
_cell_length_c 26.067(4)
_cell_measurement_reflns_used 9942
_cell_measurement_temperature 100(2)
_cell_measurement_theta_max 27.22
_cell_measurement_theta_min 2.38
_cell_volume 6766.7(18)
_computing_cell_refinement 'BRUKER APEX3(v2019.1-0)'
_computing_data_collection 'BRUKER APEX3(v2019.1-0)'
_computing_data_reduction 'BRUKER APEX3(v2019.1-0)'
_computing_molecular_graphics 'ORTEP/PLATON (Spek)'
_computing_publication_material 'BRUKER AXS SHELXTL (c) 2008 / Vers. 2008/4'
_computing_structure_refinement 'SHELXL-2017/1 (Sheldrick, 2017)'
_computing_structure_solution 'BRUKER APEX3(v2019.1-0)'
_diffrn_ambient_temperature 100(2)
_diffrn_detector_area_resol_mean 512
_diffrn_measured_fraction_theta_full 0.999
_diffrn_measured_fraction_theta_max 0.996
_diffrn_measurement_device_type 'Bruker D8 KAPPA II (APEX II detector)'
_diffrn_measurement_method 'Data collection strategy APEX 3/QUEEN'
_diffrn_radiation_monochromator 'Triumph Goebel mirror'
_diffrn_radiation_source 'fine-focus sealed tube'
_diffrn_radiation_type MoK\a
_diffrn_radiation_wavelength 0.71073
_diffrn_reflns_av_R_equivalents 0.1579
_diffrn_reflns_av_unetI/netI 0.0791
_diffrn_reflns_Laue_measured_fraction_full 0.999
_diffrn_reflns_Laue_measured_fraction_max 0.996
_diffrn_reflns_limit_h_max 17
_diffrn_reflns_limit_h_min -17
_diffrn_reflns_limit_k_max 24
_diffrn_reflns_limit_k_min -24
_diffrn_reflns_limit_l_max 33
_diffrn_reflns_limit_l_min -33
_diffrn_reflns_number 164613
_diffrn_reflns_point_group_measured_fraction_full 0.999
_diffrn_reflns_point_group_measured_fraction_max 0.996
_diffrn_reflns_theta_full 25.242
_diffrn_reflns_theta_max 27.238
_diffrn_reflns_theta_min 2.384
_exptl_absorpt_coefficient_mu 3.103
_exptl_absorpt_correction_T_max 0.75
_exptl_absorpt_correction_T_min 0.69
_exptl_absorpt_correction_type multi-scan
_exptl_absorpt_process_details
; 
 SADABS
 R.H. Blessing, Acta Cryst. (1995) A51 33-38 
;
_exptl_crystal_colour 'purpleish red'
_exptl_crystal_density_diffrn 1.608
_exptl_crystal_description tablet
_exptl_crystal_F_000 3240
_exptl_crystal_size_max 0.138
_exptl_crystal_size_mid 0.117
_exptl_crystal_size_min 0.075
_refine_diff_density_max 0.978
_refine_diff_density_min -0.896
_refine_diff_density_rms 0.085
_refine_ls_extinction_method none
_refine_ls_goodness_of_fit_ref 1.010
_refine_ls_hydrogen_treatment constr
_refine_ls_matrix_type full
_refine_ls_number_parameters 916
_refine_ls_number_reflns 15092
_refine_ls_number_restraints 66
_refine_ls_restrained_S_all 1.009
_refine_ls_R_factor_all 0.1174
_refine_ls_R_factor_gt 0.0527
_refine_ls_shift/su_max 0.002
_refine_ls_shift/su_mean 0.000
_refine_ls_structure_factor_coef Fsqd
_refine_ls_weighting_details 'w=1/[\s^2^(Fo^2^)+(0.0381P)^2^+6.7515P] where P=(Fo^2^+2Fc^2^)/3'
_refine_ls_weighting_scheme calc
_refine_ls_wR_factor_gt 0.0864
_refine_ls_wR_factor_ref 0.1017
_reflns_Friedel_coverage 0.000
_reflns_number_gt 8798
_reflns_number_total 15092
_reflns_threshold_expression 'I > 2\s(I)'
_cod_data_source_file d3cc01844j2.cif
_cod_data_source_block mw_154_3bm
_cod_depositor_comments
;
The following automatic conversions were performed:

data item '_atom_sites_solution_secondary' value 'diffmap' was
changed to 'difmap'.

Automatic conversion script
Id: cif_fix_values 8170 2020-07-09 18:12:32Z antanas 
;
_cod_original_cell_volume 6766.3(19)
_cod_original_sg_symbol_H-M 'P 21/c'
_cod_database_code 7131822
_shelx_shelxl_version_number 2017/1
_shelx_space_group_comment
;
The symmetry employed for this shelxl refinement is uniquely defined
by the following loop, which should always be used as a source of
symmetry information in preference to the above space-group names.
They are only intended as comments.
;
_shelx_estimated_absorpt_t_min 0.674
_shelx_estimated_absorpt_t_max 0.801

loop_
_space_group_symop_operation_xyz
'x, y, z'
'-x, y+1/2, -z+1/2'
'-x, -y, -z'
'x, -y-1/2, z-1/2'

loop_
_atom_site_label
_atom_site_type_symbol
_atom_site_fract_x
_atom_site_fract_y
_atom_site_fract_z
_atom_site_U_iso_or_equiv
_atom_site_adp_type
_atom_site_occupancy
_atom_site_site_symmetry_order
_atom_site_calc_flag
_atom_site_refinement_flags_posn
_atom_site_refinement_flags_adp
_atom_site_refinement_flags_occupancy
_atom_site_disorder_assembly
_atom_site_disorder_group
Bi1 Bi 0.44603(11) 0.55857(2) 0.51743(4) 0.0525(3) Uani 0.912(4) 1 d . . P A 1
Bi1' Bi 0.4853(8) 0.5572(2) 0.5320(3) 0.0525(3) Uani 0.088(4) 1 d . . P A 2
Ga1 Ga 0.55869(4) 0.63712(2) 0.45890(2) 0.03579(14) Uani 1 1 d . . . . .
N1 N 0.5625(3) 0.73464(17) 0.46728(13) 0.0280(8) Uani 1 1 d . . . . .
N2 N 0.6491(2) 0.62781(17) 0.40679(12) 0.0251(8) Uani 1 1 d . . . . .
C1 C 0.6170(3) 0.7776(2) 0.43935(16) 0.0267(10) Uani 1 1 d . . . . .
C2 C 0.6754(3) 0.7521(2) 0.40005(15) 0.0280(10) Uani 1 1 d . . . . .
H2 H 0.708559 0.786841 0.381023 0.034 Uiso 1 1 calc R U . . .
C3 C 0.6917(3) 0.6836(2) 0.38498(15) 0.0266(10) Uani 1 1 d . . . . .
C4 C 0.6186(3) 0.8544(2) 0.45086(18) 0.0362(11) Uani 1 1 d . . . . .
H4A H 0.651381 0.879407 0.423316 0.054 Uiso 1 1 calc R U . . .
H4B H 0.654413 0.862593 0.483491 0.054 Uiso 1 1 calc R U . . .
H4C H 0.551099 0.871673 0.453314 0.054 Uiso 1 1 calc R U . . .
C5 C 0.7612(4) 0.6706(3) 0.34230(17) 0.0401(12) Uani 1 1 d . . . . .
H5A H 0.727639 0.643551 0.315033 0.060 Uiso 1 1 calc R U . . .
H5B H 0.818243 0.644119 0.355585 0.060 Uiso 1 1 calc R U . . .
H5C H 0.783178 0.715486 0.328453 0.060 Uiso 1 1 calc R U . . .
C6 C 0.5020(4) 0.7596(2) 0.50822(18) 0.0352(12) Uani 1 1 d . . . . .
C7 C 0.3997(4) 0.7641(2) 0.4981(2) 0.0428(13) Uani 1 1 d . . . . .
C8 C 0.3424(4) 0.7838(3) 0.5386(3) 0.0602(16) Uani 1 1 d . . . . .
H8 H 0.273342 0.788006 0.533305 0.072 Uiso 1 1 calc R U . . .
C9 C 0.3830(5) 0.7973(3) 0.5861(2) 0.0664(18) Uani 1 1 d . . . . .
H9 H 0.341963 0.811034 0.613135 0.080 Uiso 1 1 calc R U . . .
C10 C 0.4823(4) 0.7912(3) 0.5952(2) 0.0559(15) Uani 1 1 d . . . . .
H10 H 0.508880 0.800353 0.628599 0.067 Uiso 1 1 calc R U . . .
C11 C 0.5453(4) 0.7717(2) 0.55617(18) 0.0405(12) Uani 1 1 d . . . . .
C12 C 0.3536(4) 0.7479(3) 0.4460(2) 0.0524(14) Uani 1 1 d . . . . .
H12 H 0.399973 0.716105 0.428120 0.063 Uiso 1 1 calc R U . . .
C13 C 0.2555(5) 0.7088(4) 0.4490(3) 0.106(3) Uani 1 1 d . . . . .
H13A H 0.237353 0.689467 0.415222 0.160 Uiso 1 1 calc R U . . .
H13B H 0.204400 0.741428 0.459735 0.160 Uiso 1 1 calc R U . . .
H13C H 0.262037 0.670626 0.474029 0.160 Uiso 1 1 calc R U . . .
C14 C 0.3422(7) 0.8119(4) 0.4139(3) 0.103(3) Uani 1 1 d . . . . .
H14A H 0.406860 0.832979 0.408864 0.155 Uiso 1 1 calc R U . . .
H14B H 0.300032 0.845588 0.431147 0.155 Uiso 1 1 calc R U . . .
H14C H 0.312220 0.799362 0.380500 0.155 Uiso 1 1 calc R U . . .
C15 C 0.6537(4) 0.7616(3) 0.56725(18) 0.0454(13) Uani 1 1 d . . . . .
H15 H 0.686546 0.759151 0.533488 0.055 Uiso 1 1 calc R U . . .
C16 C 0.6734(6) 0.6920(3) 0.5949(3) 0.084(2) Uani 1 1 d . . . . .
H16A H 0.646469 0.653404 0.574009 0.126 Uiso 1 1 calc R U . . .
H16B H 0.641856 0.692528 0.628194 0.126 Uiso 1 1 calc R U . . .
H16C H 0.744361 0.685510 0.600144 0.126 Uiso 1 1 calc R U . . .
C17 C 0.7017(4) 0.8216(3) 0.5978(2) 0.0635(16) Uani 1 1 d . . . . .
H17A H 0.772874 0.813970 0.600670 0.095 Uiso 1 1 calc R U . . .
H17B H 0.674664 0.823267 0.632213 0.095 Uiso 1 1 calc R U . . .
H17C H 0.688435 0.866134 0.580146 0.095 Uiso 1 1 calc R U . . .
C18 C 0.6772(3) 0.5570(2) 0.39445(15) 0.0254(10) Uani 1 1 d . . . . .
C19 C 0.6184(3) 0.5182(2) 0.35989(17) 0.0356(11) Uani 1 1 d . . . . .
C20 C 0.6428(4) 0.4485(3) 0.35242(19) 0.0449(13) Uani 1 1 d . . . . .
H20 H 0.604057 0.420713 0.329307 0.054 Uiso 1 1 calc R U . . .
C21 C 0.7225(4) 0.4187(3) 0.3780(2) 0.0453(14) Uani 1 1 d . . . . .
H21 H 0.737548 0.370665 0.372871 0.054 Uiso 1 1 calc R U . . .
C22 C 0.7799(4) 0.4581(2) 0.41064(18) 0.0387(13) Uani 1 1 d . . . . .
H22 H 0.835018 0.436875 0.427565 0.046 Uiso 1 1 calc R U . . .
C23 C 0.7601(3) 0.5284(2) 0.41988(16) 0.0333(11) Uani 1 1 d . . . . .
C24 C 0.5324(4) 0.5502(3) 0.3299(2) 0.0495(14) Uani 1 1 d . . . . .
H24 H 0.524434 0.599456 0.342232 0.059 Uiso 1 1 calc R U . . .
C25 C 0.5546(5) 0.5532(3) 0.2732(2) 0.0700(18) Uani 1 1 d . . . . .
H25A H 0.560909 0.505443 0.259872 0.105 Uiso 1 1 calc R U . . .
H25B H 0.616146 0.578712 0.268672 0.105 Uiso 1 1 calc R U . . .
H25C H 0.500931 0.577367 0.254612 0.105 Uiso 1 1 calc R U . . .
C26 C 0.4361(4) 0.5117(4) 0.3388(3) 0.087(2) Uani 1 1 d . . . . .
H26A H 0.382663 0.534682 0.319182 0.130 Uiso 1 1 calc R U . . .
H26B H 0.421822 0.512773 0.375420 0.130 Uiso 1 1 calc R U . . .
H26C H 0.441924 0.462920 0.327482 0.130 Uiso 1 1 calc R U . . .
C27 C 0.8238(4) 0.5717(3) 0.45749(18) 0.0446(13) Uani 1 1 d . . . . .
H27 H 0.802755 0.621752 0.454349 0.054 Uiso 1 1 calc R U . . .
C28 C 0.9316(4) 0.5679(3) 0.4459(2) 0.0614(16) Uani 1 1 d . . . . .
H28A H 0.954766 0.519545 0.450287 0.092 Uiso 1 1 calc R U . . .
H28B H 0.968788 0.598717 0.469455 0.092 Uiso 1 1 calc R U . . .
H28C H 0.941263 0.582919 0.410467 0.092 Uiso 1 1 calc R U . . .
C29 C 0.8072(5) 0.5481(4) 0.5127(2) 0.081(2) Uani 1 1 d . . . . .
H29A H 0.737824 0.554273 0.520616 0.122 Uiso 1 1 calc R U . . .
H29B H 0.848029 0.576410 0.536360 0.122 Uiso 1 1 calc R U . . .
H29C H 0.825135 0.498583 0.516435 0.122 Uiso 1 1 calc R U . . .
F11_1 F 0.2832(11) 0.6810(6) 0.3005(3) 0.102(5) Uani 0.562(18) 1 d D . P B 3
F12_1 F 0.3045(12) 0.7766(5) 0.2607(6) 0.080(4) Uani 0.562(18) 1 d D . P B 3
F13_1 F 0.3974(7) 0.6897(6) 0.2476(8) 0.117(6) Uani 0.562(18) 1 d D . P B 3
C17_1 C 0.3056(11) 0.7074(7) 0.2558(6) 0.063(5) Uani 0.562(18) 1 d D . P B 3
F11'_1 F 0.2404(7) 0.7357(11) 0.2963(4) 0.094(7) Uani 0.438(18) 1 d D . P B 5
F12'_1 F 0.3364(14) 0.7782(7) 0.2421(9) 0.074(5) Uani 0.438(18) 1 d D . P B 5
F13'_1 F 0.3642(12) 0.6773(6) 0.2738(5) 0.067(5) Uani 0.438(18) 1 d D . P B 5
C17'_1 C 0.2940(12) 0.7196(8) 0.2568(6) 0.040(5) Uani 0.438(18) 1 d D . P B 5
F14_1 F -0.0299(2) 0.71607(14) 0.09753(11) 0.0489(7) Uani 1 1 d . . . . .
F15_1 F 0.1002(2) 0.76518(17) 0.07091(11) 0.0688(10) Uani 1 1 d . . . . .
F16_1 F 0.0304(3) 0.80513(14) 0.13612(12) 0.0658(9) Uani 1 1 d . . . . .
F21_1 F 0.2572(2) 0.5124(2) -0.04629(12) 0.0810(12) Uani 1 1 d . . . . .
F22_1 F 0.1233(3) 0.4787(2) -0.07939(12) 0.0972(14) Uani 1 1 d . . . . .
F23_1 F 0.1296(3) 0.57239(16) -0.03670(12) 0.0754(11) Uani 1 1 d . . . . .
F24_1 F 0.1149(2) 0.25098(14) 0.01477(11) 0.0593(8) Uani 1 1 d . . . . .
F25_1 F -0.0287(3) 0.28381(17) 0.03080(16) 0.0831(12) Uani 1 1 d . . . . .
F26_1 F 0.0714(3) 0.25346(15) 0.09174(11) 0.0651(10) Uani 1 1 d . . . . .
F31_1 F 0.1281(2) 0.52782(16) 0.36447(10) 0.0599(9) Uani 1 1 d . . . . .
F32_1 F 0.1819(3) 0.4246(2) 0.35609(11) 0.0937(14) Uani 1 1 d . . . . .
F33_1 F 0.0384(2) 0.44148(15) 0.38252(9) 0.0586(8) Uani 1 1 d . . . . .
F34_1 F -0.2154(2) 0.50358(17) 0.20988(17) 0.0857(12) Uani 1 1 d . . . . .
F35_1 F -0.2214(2) 0.4102(2) 0.25451(12) 0.0738(10) Uani 1 1 d . . . . .
F36_1 F -0.1868(2) 0.40561(17) 0.17600(11) 0.0555(8) Uani 1 1 d . . . . .
F41_1 F 0.5631(3) 0.56242(19) 0.15075(14) 0.0811(11) Uani 1 1 d . . . . .
F42_1 F 0.5309(2) 0.5082(2) 0.08126(11) 0.0842(13) Uani 1 1 d . . . . .
F43_1 F 0.6300(2) 0.4652(2) 0.13695(13) 0.0762(11) Uani 1 1 d . . . . .
F44_1 F 0.3324(3) 0.28212(19) 0.25706(18) 0.0995(14) Uani 1 1 d . . . . .
F45_1 F 0.4514(3) 0.25565(17) 0.21097(14) 0.0846(12) Uani 1 1 d . . . . .
F46_1 F 0.4761(3) 0.31812(16) 0.27696(12) 0.0641(9) Uani 1 1 d . . . . .
C11_1 C 0.1811(3) 0.5817(2) 0.16405(15) 0.0231(10) Uani 1 1 d . . . . .
C12_1 C 0.2399(3) 0.6130(2) 0.20218(17) 0.0291(10) Uani 1 1 d . . . . .
H12_1 H 0.283971 0.584360 0.221780 0.035 Uiso 1 1 calc R U . . .
C13_1 C 0.2369(3) 0.6841(2) 0.21287(18) 0.0337(11) Uani 1 1 d . . . . .
C14_1 C 0.1744(3) 0.7278(2) 0.18442(17) 0.0328(11) Uani 1 1 d . . . . .
H14_1 H 0.171772 0.776663 0.191330 0.039 Uiso 1 1 calc R U . . .
C15_1 C 0.1170(3) 0.6987(2) 0.14630(16) 0.0261(10) Uani 1 1 d . . . . .
C16_1 C 0.1187(3) 0.6268(2) 0.13665(16) 0.0257(10) Uani 1 1 d . . . . .
H16_1 H 0.075986 0.608115 0.110604 0.031 Uiso 1 1 calc R U . . .
C18_1 C 0.0542(4) 0.7454(2) 0.11313(18) 0.0393(12) Uani 1 1 d . . . . .
C21_1 C 0.1473(3) 0.4640(2) 0.10363(15) 0.0229(9) Uani 1 1 d . . . . .
C22_1 C 0.1621(3) 0.4989(2) 0.05758(15) 0.0242(10) Uani 1 1 d . . . . .
H22_1 H 0.185535 0.545831 0.058615 0.029 Uiso 1 1 calc R U . . .
C23_1 C 0.1437(3) 0.4674(2) 0.01013(16) 0.0301(11) Uani 1 1 d . . . . .
C24_1 C 0.1106(3) 0.3991(2) 0.00645(16) 0.0311(11) Uani 1 1 d . . . . .
H24_1 H 0.097340 0.377911 -0.026015 0.037 Uiso 1 1 calc R U . . .
C25_1 C 0.0972(3) 0.3624(2) 0.05163(16) 0.0284(10) Uani 1 1 d . . . . .
C26_1 C 0.1140(3) 0.3942(2) 0.09913(15) 0.0242(10) Uani 1 1 d . . . . .
H26_1 H 0.102698 0.368153 0.129437 0.029 Uiso 1 1 calc R U . . .
C27_1 C 0.1632(4) 0.5083(3) -0.03753(18) 0.0442(13) Uani 1 1 d . . . . .
C28_1 C 0.0632(4) 0.2888(3) 0.04787(19) 0.0419(13) Uani 1 1 d . . . . .
C31_1 C 0.1009(3) 0.47463(19) 0.20428(15) 0.0207(9) Uani 1 1 d . . . . .
C32_1 C 0.1289(3) 0.4744(2) 0.25608(15) 0.0237(9) Uani 1 1 d . . . . .
H32_1 H 0.196018 0.482717 0.265146 0.028 Uiso 1 1 calc R U . . .
C33_1 C 0.0641(3) 0.4626(2) 0.29502(16) 0.0268(10) Uani 1 1 d . . . . .
C34_1 C -0.0346(3) 0.45109(19) 0.28354(16) 0.0282(11) Uani 1 1 d . . . . .
H34_1 H -0.079940 0.443189 0.309948 0.034 Uiso 1 1 calc R U . . .
C35_1 C -0.0650(3) 0.45146(19) 0.23281(16) 0.0240(10) Uani 1 1 d . . . . .
C36_1 C 0.0012(3) 0.46340(19) 0.19396(16) 0.0229(10) Uani 1 1 d . . . . .
H36_1 H -0.022440 0.463877 0.159304 0.027 Uiso 1 1 calc R U . . .
C37_1 C 0.1031(4) 0.4639(2) 0.34868(17) 0.0383(12) Uani 1 1 d . . . . .
C38_1 C -0.1709(3) 0.4428(2) 0.21853(19) 0.0391(12) Uani 1 1 d . . . . .
C41_1 C 0.2879(3) 0.4629(2) 0.17191(15) 0.0243(10) Uani 1 1 d . . . . .
C42_1 C 0.3692(3) 0.4926(2) 0.15003(16) 0.0305(11) Uani 1 1 d . . . . .
H42_1 H 0.360954 0.534181 0.130353 0.037 Uiso 1 1 calc R U . . .
C43_1 C 0.4631(3) 0.4635(2) 0.15583(17) 0.0339(11) Uani 1 1 d . . . . .
C44_1 C 0.4772(3) 0.4031(3) 0.18460(17) 0.0366(12) Uani 1 1 d . . . . .
H44_1 H 0.540937 0.383368 0.189220 0.044 Uiso 1 1 calc R U . . .
C45_1 C 0.3977(3) 0.3725(2) 0.20620(18) 0.0352(11) Uani 1 1 d . . . . .
C46_1 C 0.3051(3) 0.4009(2) 0.19977(16) 0.0274(10) Uani 1 1 d . . . . .
H46_1 H 0.251131 0.377734 0.214681 0.033 Uiso 1 1 calc R U . . .
C47_1 C 0.5462(4) 0.4996(3) 0.1311(2) 0.0474(14) Uani 1 1 d . . . . .
C48_1 C 0.4132(4) 0.3070(3) 0.2380(2) 0.0489(14) Uani 1 1 d . . . . .
B1_1 B 0.1776(3) 0.4957(2) 0.15984(17) 0.0221(11) Uani 1 1 d . . . . .
C1_2 C -0.0294(5) 0.6410(3) 0.2579(2) 0.0539(16) Uani 1 1 d . . . . .
H1_2 H -0.017265 0.591984 0.257483 0.065 Uiso 1 1 calc R U . . .
C2_2 C -0.0966(4) 0.6688(3) 0.2241(2) 0.0514(15) Uani 1 1 d . . . . .
H2_2 H -0.132360 0.639750 0.200527 0.062 Uiso 1 1 calc R U . . .
C3_2 C -0.1117(4) 0.7404(3) 0.2248(2) 0.0493(14) Uani 1 1 d . . . . .
H3_2 H -0.157610 0.760917 0.201101 0.059 Uiso 1 1 calc R U . . .
C4_2 C -0.0617(4) 0.7816(2) 0.2589(2) 0.0468(14) Uani 1 1 d . . . . .
H4_2 H -0.073884 0.830666 0.259062 0.056 Uiso 1 1 calc R U . . .
C5_2 C 0.0053(4) 0.7543(3) 0.2927(2) 0.0491(14) Uani 1 1 d . . . . .
H5_2 H 0.040711 0.783663 0.316172 0.059 Uiso 1 1 calc R U . . .
C6_2 C 0.0211(4) 0.6824(3) 0.2925(2) 0.0557(16) Uani 1 1 d . . . . .
H6_2 H 0.066871 0.661926 0.316295 0.067 Uiso 1 1 calc R U . . .

loop_
_atom_site_aniso_label
_atom_site_aniso_U_11
_atom_site_aniso_U_22
_atom_site_aniso_U_33
_atom_site_aniso_U_23
_atom_site_aniso_U_13
_atom_site_aniso_U_12
Bi1 0.0598(5) 0.02866(10) 0.0719(3) 0.00751(14) 0.0475(4) 0.00380(17)
Bi1' 0.0598(5) 0.02866(10) 0.0719(3) 0.00751(14) 0.0475(4) 0.00380(17)
Ga1 0.0430(3) 0.0251(2) 0.0405(3) 0.0023(2) 0.0237(2) 0.0022(2)
N1 0.029(2) 0.0244(18) 0.031(2) 0.0051(15) 0.0095(17) 0.0057(16)
N2 0.022(2) 0.033(2) 0.0207(18) 0.0018(15) 0.0019(15) 0.0038(16)
C1 0.020(2) 0.028(2) 0.031(2) 0.0061(19) 0.0005(19) 0.0037(19)
C2 0.024(3) 0.038(2) 0.022(2) 0.0060(19) 0.0020(19) -0.003(2)
C3 0.019(2) 0.041(3) 0.019(2) 0.0062(19) -0.0010(18) 0.000(2)
C4 0.034(3) 0.030(2) 0.044(3) 0.004(2) 0.006(2) 0.002(2)
C5 0.045(3) 0.046(3) 0.030(3) 0.004(2) 0.015(2) 0.001(2)
C6 0.041(3) 0.021(2) 0.045(3) -0.001(2) 0.021(2) 0.000(2)
C7 0.033(3) 0.032(3) 0.064(4) -0.007(2) 0.017(3) -0.003(2)
C8 0.039(3) 0.056(3) 0.088(5) -0.021(3) 0.028(3) -0.005(3)
C9 0.058(4) 0.073(4) 0.071(4) -0.025(3) 0.044(3) -0.010(3)
C10 0.061(4) 0.061(4) 0.047(3) -0.011(3) 0.025(3) -0.001(3)
C11 0.050(3) 0.035(3) 0.037(3) 0.004(2) 0.017(2) 0.003(2)
C12 0.030(3) 0.057(3) 0.071(4) -0.015(3) 0.011(3) 0.008(3)
C13 0.065(5) 0.131(7) 0.123(7) -0.009(6) -0.009(5) -0.041(5)
C14 0.141(8) 0.083(5) 0.085(5) 0.007(4) -0.029(5) -0.026(5)
C15 0.057(4) 0.054(3) 0.025(3) 0.003(2) 0.003(2) 0.013(3)
C16 0.118(6) 0.061(4) 0.073(5) 0.011(3) -0.015(4) 0.015(4)
C17 0.051(4) 0.080(4) 0.060(4) -0.008(3) 0.006(3) 0.007(3)
C18 0.026(2) 0.029(2) 0.022(2) 0.003(2) 0.0083(19) 0.004(2)
C19 0.031(3) 0.043(3) 0.033(3) -0.003(2) 0.006(2) 0.011(2)
C20 0.047(3) 0.045(3) 0.044(3) -0.013(2) 0.005(3) 0.003(3)
C21 0.057(4) 0.033(3) 0.047(3) -0.004(2) 0.021(3) 0.013(3)
C22 0.045(3) 0.042(3) 0.030(3) 0.008(2) 0.010(2) 0.019(2)
C23 0.033(3) 0.041(3) 0.027(3) 0.006(2) 0.007(2) 0.013(2)
C24 0.044(3) 0.055(3) 0.048(3) -0.019(3) -0.013(3) 0.011(3)
C25 0.072(5) 0.089(5) 0.048(4) -0.006(3) -0.021(3) 0.018(4)
C26 0.041(4) 0.123(6) 0.096(5) -0.002(5) -0.020(4) 0.006(4)
C27 0.046(3) 0.053(3) 0.035(3) -0.004(2) -0.013(2) 0.019(3)
C28 0.047(4) 0.069(4) 0.068(4) -0.005(3) -0.005(3) 0.003(3)
C29 0.068(4) 0.139(7) 0.038(3) -0.014(4) -0.003(3) 0.009(4)
F11_1 0.139(11) 0.092(8) 0.070(5) -0.006(5) -0.056(5) -0.033(8)
F12_1 0.090(12) 0.034(5) 0.113(11) -0.032(4) -0.038(7) -0.001(5)
F13_1 0.044(5) 0.074(7) 0.229(17) -0.062(8) -0.038(6) -0.004(4)
C17_1 0.057(9) 0.028(6) 0.101(10) -0.016(7) -0.017(10) -0.002(6)
F11'_1 0.049(6) 0.167(16) 0.066(6) -0.071(8) 0.003(4) -0.030(7)
F12'_1 0.053(9) 0.044(6) 0.122(15) -0.001(6) -0.023(6) -0.024(5)
F13'_1 0.068(10) 0.037(5) 0.094(10) -0.018(5) -0.055(7) 0.004(6)
C17'_1 0.020(8) 0.043(9) 0.057(10) -0.003(7) -0.003(7) -0.005(6)
F14_1 0.0433(19) 0.0454(16) 0.0573(19) 0.0087(14) -0.0103(15) 0.0089(15)
F15_1 0.068(2) 0.085(2) 0.0546(19) 0.0398(17) 0.0218(17) 0.0197(19)
F16_1 0.095(3) 0.0370(16) 0.065(2) -0.0004(15) -0.0058(19) 0.0253(17)
F21_1 0.058(2) 0.116(3) 0.071(2) 0.055(2) 0.0382(18) 0.027(2)
F22_1 0.163(4) 0.101(3) 0.0268(19) 0.0212(19) -0.011(2) -0.024(3)
F23_1 0.104(3) 0.064(2) 0.060(2) 0.0364(16) 0.0384(19) 0.043(2)
F24_1 0.086(2) 0.0370(16) 0.0551(19) -0.0122(14) 0.0089(17) 0.0062(16)
F25_1 0.047(2) 0.053(2) 0.147(4) -0.018(2) -0.027(2) -0.0109(17)
F26_1 0.117(3) 0.0401(16) 0.0379(17) -0.0008(14) 0.0025(17) -0.0280(18)
F31_1 0.090(3) 0.0572(19) 0.0316(16) -0.0001(14) -0.0094(16) -0.0278(18)
F32_1 0.108(3) 0.141(3) 0.0310(18) 0.0019(19) -0.0130(18) 0.082(3)
F33_1 0.092(2) 0.0604(18) 0.0233(14) 0.0015(14) 0.0089(15) -0.0245(18)
F34_1 0.0233(18) 0.052(2) 0.181(4) -0.012(2) -0.020(2) 0.0085(15)
F35_1 0.0421(19) 0.119(3) 0.061(2) 0.006(2) 0.0160(16) -0.0390(19)
F36_1 0.0290(17) 0.077(2) 0.060(2) -0.0186(17) -0.0030(14) -0.0086(15)
F41_1 0.073(3) 0.077(2) 0.095(3) -0.008(2) 0.033(2) -0.034(2)
F42_1 0.0338(19) 0.181(4) 0.0381(19) 0.021(2) 0.0050(15) -0.022(2)
F43_1 0.0215(18) 0.119(3) 0.088(3) 0.012(2) 0.0117(16) 0.0030(19)
F44_1 0.046(2) 0.079(3) 0.174(4) 0.068(3) -0.001(2) 0.0153(19)
F45_1 0.105(3) 0.056(2) 0.090(3) -0.0223(19) -0.046(2) 0.041(2)
F46_1 0.076(2) 0.065(2) 0.0497(19) -0.0015(16) -0.0257(18) 0.0134(18)
C11_1 0.014(2) 0.029(2) 0.027(2) 0.0016(18) 0.0052(19) -0.0017(18)
C12_1 0.015(2) 0.034(2) 0.039(3) 0.004(2) 0.003(2) -0.0006(19)
C13_1 0.024(3) 0.035(3) 0.042(3) -0.007(2) 0.002(2) -0.012(2)
C14_1 0.031(3) 0.023(2) 0.045(3) 0.001(2) 0.013(2) -0.004(2)
C15_1 0.027(3) 0.023(2) 0.029(2) 0.0010(19) 0.006(2) -0.0003(19)
C16_1 0.020(2) 0.030(2) 0.027(2) 0.0008(19) 0.0068(19) 0.0009(19)
C18_1 0.050(4) 0.031(2) 0.037(3) 0.006(2) 0.012(3) 0.011(2)
C21_1 0.013(2) 0.028(2) 0.028(2) 0.0025(17) 0.0029(18) 0.0049(18)
C22_1 0.016(2) 0.029(2) 0.027(2) 0.0046(18) 0.0026(18) 0.0061(18)
C23_1 0.023(3) 0.045(3) 0.022(2) 0.010(2) 0.0039(19) 0.013(2)
C24_1 0.026(3) 0.044(3) 0.023(2) -0.002(2) -0.001(2) 0.007(2)
C25_1 0.022(3) 0.035(2) 0.028(2) -0.003(2) -0.0037(19) 0.003(2)
C26_1 0.018(2) 0.030(2) 0.024(2) 0.0025(18) -0.0004(18) 0.0049(18)
C27_1 0.051(4) 0.054(3) 0.028(3) 0.010(2) 0.010(2) 0.015(3)
C28_1 0.051(4) 0.041(3) 0.034(3) -0.004(2) -0.002(3) -0.005(3)
C31_1 0.021(2) 0.0160(19) 0.025(2) 0.0007(17) 0.0000(18) 0.0052(17)
C32_1 0.022(2) 0.022(2) 0.027(2) -0.0014(18) -0.0022(19) 0.0039(18)
C33_1 0.035(3) 0.021(2) 0.024(2) 0.0010(17) 0.002(2) 0.0064(19)
C34_1 0.037(3) 0.019(2) 0.030(3) 0.0034(18) 0.016(2) 0.0018(19)
C35_1 0.022(2) 0.019(2) 0.031(3) 0.0025(17) 0.0038(19) 0.0013(18)
C36_1 0.025(3) 0.0182(19) 0.026(2) 0.0027(16) 0.0024(19) 0.0037(17)
C37_1 0.052(3) 0.040(3) 0.024(3) 0.000(2) 0.004(2) 0.009(3)
C38_1 0.028(3) 0.035(2) 0.055(3) -0.003(3) 0.013(2) -0.002(2)
C41_1 0.019(2) 0.032(2) 0.022(2) -0.0098(18) -0.0014(18) 0.0013(19)
C42_1 0.021(3) 0.042(3) 0.028(2) -0.008(2) 0.0020(19) -0.002(2)
C43_1 0.022(3) 0.049(3) 0.031(3) -0.016(2) 0.004(2) -0.003(2)
C44_1 0.021(3) 0.049(3) 0.039(3) -0.018(2) -0.006(2) 0.012(2)
C45_1 0.026(3) 0.038(3) 0.042(3) -0.013(2) -0.009(2) 0.009(2)
C46_1 0.019(3) 0.035(2) 0.028(2) -0.004(2) -0.0029(19) 0.002(2)
C47_1 0.021(3) 0.069(4) 0.052(4) -0.008(3) 0.007(2) 0.001(3)
C48_1 0.028(3) 0.057(3) 0.061(4) -0.001(3) -0.009(3) 0.026(3)
B1_1 0.017(3) 0.024(2) 0.026(3) 0.000(2) 0.002(2) 0.000(2)
C1_2 0.068(4) 0.021(2) 0.075(4) -0.003(3) 0.036(3) 0.001(3)
C2_2 0.058(4) 0.047(3) 0.050(3) -0.009(3) 0.017(3) -0.015(3)
C3_2 0.048(4) 0.051(3) 0.049(3) 0.015(3) 0.018(3) 0.007(3)
C4_2 0.062(4) 0.024(2) 0.056(3) 0.000(3) 0.028(3) 0.002(3)
C5_2 0.053(4) 0.046(3) 0.048(3) -0.013(3) 0.019(3) -0.015(3)
C6_2 0.045(4) 0.058(4) 0.065(4) 0.023(3) 0.016(3) 0.010(3)

loop_
_atom_type_symbol
_atom_type_description
_atom_type_scat_dispersion_real
_atom_type_scat_dispersion_imag
_atom_type_scat_source
C C 0.0033 0.0016 'International Tables Vol C Tables 4.2.6.8 and 6.1.1.4'
H H 0.0000 0.0000 'International Tables Vol C Tables 4.2.6.8 and 6.1.1.4'
B B 0.0013 0.0007 'International Tables Vol C Tables 4.2.6.8 and 6.1.1.4'
Bi Bi -4.1077 10.2566 'International Tables Vol C Tables 4.2.6.8 and 6.1.1.4'
F F 0.0171 0.0103 'International Tables Vol C Tables 4.2.6.8 and 6.1.1.4'
Ga Ga 0.2307 1.6083 'International Tables Vol C Tables 4.2.6.8 and 6.1.1.4'
N N 0.0061 0.0033 'International Tables Vol C Tables 4.2.6.8 and 6.1.1.4'

loop_
_geom_angle_atom_site_label_1
_geom_angle_atom_site_label_2
_geom_angle_atom_site_label_3
_geom_angle
_geom_angle_site_symmetry_1
_geom_angle_site_symmetry_3
_geom_angle_publ_flag
Ga1 Bi1 Bi1 86.95(3) . 3_666 ?
Ga1 Bi1' Bi1' 87.4(2) . 3_666 ?
N2 Ga1 N1 99.36(14) . . ?
N2 Ga1 Bi1 140.15(11) . . ?
N1 Ga1 Bi1 120.47(10) . . ?
N2 Ga1 Bi1' 137.45(15) . . ?
N1 Ga1 Bi1' 119.66(14) . . ?
C1 N1 C6 122.5(3) . . ?
C1 N1 Ga1 124.0(3) . . ?
C6 N1 Ga1 113.5(2) . . ?
C3 N2 C18 121.7(3) . . ?
C3 N2 Ga1 122.2(3) . . ?
C18 N2 Ga1 115.9(2) . . ?
N1 C1 C2 121.4(4) . . ?
N1 C1 C4 119.8(4) . . ?
C2 C1 C4 118.8(4) . . ?
C3 C2 C1 129.4(4) . . ?
N2 C3 C2 123.5(4) . . ?
N2 C3 C5 118.1(4) . . ?
C2 C3 C5 118.5(4) . . ?
C11 C6 C7 123.4(4) . . ?
C11 C6 N1 118.9(4) . . ?
C7 C6 N1 117.5(4) . . ?
C8 C7 C6 116.6(5) . . ?
C8 C7 C12 121.0(5) . . ?
C6 C7 C12 122.4(4) . . ?
C9 C8 C7 121.5(5) . . ?
C8 C9 C10 120.8(5) . . ?
C9 C10 C11 121.3(5) . . ?
C6 C11 C10 116.4(5) . . ?
C6 C11 C15 122.7(4) . . ?
C10 C11 C15 120.8(5) . . ?
C14 C12 C7 111.8(5) . . ?
C14 C12 C13 110.6(6) . . ?
C7 C12 C13 113.1(5) . . ?
C11 C15 C16 110.9(5) . . ?
C11 C15 C17 113.8(4) . . ?
C16 C15 C17 109.8(5) . . ?
C19 C18 C23 122.3(4) . . ?
C19 C18 N2 119.2(4) . . ?
C23 C18 N2 118.3(4) . . ?
C20 C19 C18 117.6(4) . . ?
C20 C19 C24 119.9(5) . . ?
C18 C19 C24 122.5(4) . . ?
C21 C20 C19 121.0(5) . . ?
C22 C21 C20 120.2(4) . . ?
C21 C22 C23 121.9(5) . . ?
C22 C23 C18 116.8(5) . . ?
C22 C23 C27 121.5(4) . . ?
C18 C23 C27 121.7(4) . . ?
C19 C24 C25 110.1(4) . . ?
C19 C24 C26 112.5(5) . . ?
C25 C24 C26 111.2(5) . . ?
C28 C27 C29 110.2(4) . . ?
C28 C27 C23 112.5(4) . . ?
C29 C27 C23 110.3(5) . . ?
F11_1 C17_1 F13_1 106.9(12) . . ?
F11_1 C17_1 F12_1 107.0(12) . . ?
F13_1 C17_1 F12_1 106.5(11) . . ?
F11_1 C17_1 C13_1 113.0(11) . . ?
F13_1 C17_1 C13_1 112.1(12) . . ?
F12_1 C17_1 C13_1 111.0(12) . . ?
F11'_1 C17'_1 F13'_1 107.1(12) . . ?
F11'_1 C17'_1 F12'_1 106.8(12) . . ?
F13'_1 C17'_1 F12'_1 107.2(12) . . ?
F11'_1 C17'_1 C13_1 114.2(12) . . ?
F13'_1 C17'_1 C13_1 109.2(12) . . ?
F12'_1 C17'_1 C13_1 112.0(14) . . ?
C16_1 C11_1 C12_1 115.4(4) . . ?
C16_1 C11_1 B1_1 124.5(4) . . ?
C12_1 C11_1 B1_1 119.4(4) . . ?
C13_1 C12_1 C11_1 123.0(4) . . ?
C12_1 C13_1 C14_1 120.0(4) . . ?
C12_1 C13_1 C17_1 114.7(6) . . ?
C14_1 C13_1 C17_1 125.3(6) . . ?
C12_1 C13_1 C17'_1 124.7(7) . . ?
C14_1 C13_1 C17'_1 115.2(7) . . ?
C15_1 C14_1 C13_1 118.3(4) . . ?
C14_1 C15_1 C16_1 121.3(4) . . ?
C14_1 C15_1 C18_1 119.0(4) . . ?
C16_1 C15_1 C18_1 119.6(4) . . ?
C11_1 C16_1 C15_1 121.9(4) . . ?
F14_1 C18_1 F16_1 106.2(4) . . ?
F14_1 C18_1 F15_1 106.8(4) . . ?
F16_1 C18_1 F15_1 104.8(4) . . ?
F14_1 C18_1 C15_1 113.6(4) . . ?
F16_1 C18_1 C15_1 113.1(4) . . ?
F15_1 C18_1 C15_1 111.8(4) . . ?
C22_1 C21_1 C26_1 115.8(4) . . ?
C22_1 C21_1 B1_1 124.0(4) . . ?
C26_1 C21_1 B1_1 119.9(3) . . ?
C23_1 C22_1 C21_1 122.2(4) . . ?
C24_1 C23_1 C22_1 121.2(4) . . ?
C24_1 C23_1 C27_1 119.9(4) . . ?
C22_1 C23_1 C27_1 118.8(4) . . ?
C23_1 C24_1 C25_1 117.9(4) . . ?
C24_1 C25_1 C26_1 120.8(4) . . ?
C24_1 C25_1 C28_1 118.1(4) . . ?
C26_1 C25_1 C28_1 121.0(4) . . ?
C25_1 C26_1 C21_1 122.0(4) . . ?
F23_1 C27_1 F21_1 106.9(5) . . ?
F23_1 C27_1 F22_1 106.1(4) . . ?
F21_1 C27_1 F22_1 105.0(4) . . ?
F23_1 C27_1 C23_1 113.8(4) . . ?
F21_1 C27_1 C23_1 111.9(4) . . ?
F22_1 C27_1 C23_1 112.5(4) . . ?
F25_1 C28_1 F26_1 108.0(4) . . ?
F25_1 C28_1 F24_1 104.8(4) . . ?
F26_1 C28_1 F24_1 104.4(4) . . ?
F25_1 C28_1 C25_1 112.5(4) . . ?
F26_1 C28_1 C25_1 113.9(4) . . ?
F24_1 C28_1 C25_1 112.5(4) . . ?
C36_1 C31_1 C32_1 115.1(4) . . ?
C36_1 C31_1 B1_1 122.8(4) . . ?
C32_1 C31_1 B1_1 121.7(4) . . ?
C33_1 C32_1 C31_1 123.3(4) . . ?
C32_1 C33_1 C34_1 120.2(4) . . ?
C32_1 C33_1 C37_1 118.1(4) . . ?
C34_1 C33_1 C37_1 121.7(4) . . ?
C35_1 C34_1 C33_1 118.0(4) . . ?
C34_1 C35_1 C36_1 121.1(4) . . ?
C34_1 C35_1 C38_1 120.1(4) . . ?
C36_1 C35_1 C38_1 118.7(4) . . ?
C31_1 C36_1 C35_1 122.2(4) . . ?
F32_1 C37_1 F31_1 106.1(5) . . ?
F32_1 C37_1 F33_1 105.7(4) . . ?
F31_1 C37_1 F33_1 104.9(4) . . ?
F32_1 C37_1 C33_1 113.3(4) . . ?
F31_1 C37_1 C33_1 112.9(4) . . ?
F33_1 C37_1 C33_1 113.1(4) . . ?
F34_1 C38_1 F36_1 105.2(4) . . ?
F34_1 C38_1 F35_1 106.5(4) . . ?
F36_1 C38_1 F35_1 105.3(4) . . ?
F34_1 C38_1 C35_1 112.3(4) . . ?
F36_1 C38_1 C35_1 113.7(4) . . ?
F35_1 C38_1 C35_1 113.1(4) . . ?
C42_1 C41_1 C46_1 115.8(4) . . ?
C42_1 C41_1 B1_1 120.1(4) . . ?
C46_1 C41_1 B1_1 123.7(4) . . ?
C41_1 C42_1 C43_1 122.3(4) . . ?
C44_1 C43_1 C42_1 120.0(4) . . ?
C44_1 C43_1 C47_1 121.6(4) . . ?
C42_1 C43_1 C47_1 118.4(5) . . ?
C45_1 C44_1 C43_1 118.7(4) . . ?
C44_1 C45_1 C46_1 121.0(4) . . ?
C44_1 C45_1 C48_1 118.8(4) . . ?
C46_1 C45_1 C48_1 120.2(4) . . ?
C45_1 C46_1 C41_1 122.1(4) . . ?
F41_1 C47_1 F42_1 106.8(5) . . ?
F41_1 C47_1 F43_1 105.4(4) . . ?
F42_1 C47_1 F43_1 106.5(4) . . ?
F41_1 C47_1 C43_1 112.3(4) . . ?
F42_1 C47_1 C43_1 112.6(4) . . ?
F43_1 C47_1 C43_1 112.7(5) . . ?
F44_1 C48_1 F45_1 106.4(5) . . ?
F44_1 C48_1 F46_1 107.4(5) . . ?
F45_1 C48_1 F46_1 105.7(4) . . ?
F44_1 C48_1 C45_1 113.8(4) . . ?
F45_1 C48_1 C45_1 111.7(4) . . ?
F46_1 C48_1 C45_1 111.3(5) . . ?
C21_1 B1_1 C31_1 113.4(3) . . ?
C21_1 B1_1 C11_1 115.9(3) . . ?
C31_1 B1_1 C11_1 102.5(3) . . ?
C21_1 B1_1 C41_1 103.7(3) . . ?
C31_1 B1_1 C41_1 111.7(3) . . ?
C11_1 B1_1 C41_1 110.0(3) . . ?
C2_2 C1_2 C6_2 121.2(5) . . ?
C1_2 C2_2 C3_2 118.3(5) . . ?
C4_2 C3_2 C2_2 120.8(5) . . ?
C5_2 C4_2 C3_2 121.2(5) . . ?
C4_2 C5_2 C6_2 118.6(5) . . ?
C1_2 C6_2 C5_2 119.9(6) . . ?

loop_
_geom_bond_atom_site_label_1
_geom_bond_atom_site_label_2
_geom_bond_distance
_geom_bond_site_symmetry_2
_geom_bond_publ_flag
Bi1 Ga1 2.6580(6) . ?
Bi1 Bi1 2.8386(11) 3_666 ?
Bi1' Ga1 2.659(4) . ?
Bi1' Bi1' 2.786(9) 3_666 ?
Ga1 N2 1.869(3) . ?
Ga1 N1 1.874(3) . ?
N1 C1 1.336(5) . ?
N1 C6 1.448(5) . ?
N2 C3 1.346(5) . ?
N2 C18 1.442(5) . ?
C1 C2 1.403(5) . ?
C1 C4 1.496(6) . ?
C2 C3 1.384(6) . ?
C3 C5 1.503(6) . ?
C6 C11 1.386(7) . ?
C6 C7 1.413(7) . ?
C7 C8 1.384(7) . ?
C7 C12 1.510(7) . ?
C8 C9 1.364(8) . ?
C9 C10 1.370(8) . ?
C10 C11 1.400(6) . ?
C11 C15 1.508(7) . ?
C12 C14 1.486(8) . ?
C12 C13 1.534(8) . ?
C15 C16 1.530(7) . ?
C15 C17 1.531(7) . ?
C18 C19 1.400(6) . ?
C18 C23 1.402(6) . ?
C19 C20 1.386(6) . ?
C19 C24 1.516(7) . ?
C20 C21 1.379(7) . ?
C21 C22 1.363(7) . ?
C22 C23 1.390(6) . ?
C23 C27 1.531(7) . ?
C24 C25 1.518(8) . ?
C24 C26 1.526(8) . ?
C27 C28 1.509(7) . ?
C27 C29 1.531(7) . ?
F11_1 C17_1 1.314(12) . ?
F12_1 C17_1 1.326(11) . ?
F13_1 C17_1 1.318(12) . ?
C17_1 C13_1 1.503(19) . ?
F11'_1 C17'_1 1.316(12) . ?
F12'_1 C17'_1 1.321(12) . ?
F13'_1 C17'_1 1.318(12) . ?
C17'_1 C13_1 1.52(2) . ?
F14_1 C18_1 1.328(6) . ?
F15_1 C18_1 1.337(5) . ?
F16_1 C18_1 1.332(5) . ?
F21_1 C27_1 1.309(6) . ?
F22_1 C27_1 1.330(6) . ?
F23_1 C27_1 1.305(6) . ?
F24_1 C28_1 1.340(5) . ?
F25_1 C28_1 1.318(6) . ?
F26_1 C28_1 1.329(5) . ?
F31_1 C37_1 1.327(5) . ?
F32_1 C37_1 1.318(6) . ?
F33_1 C37_1 1.336(5) . ?
F34_1 C38_1 1.325(5) . ?
F35_1 C38_1 1.333(5) . ?
F36_1 C38_1 1.328(5) . ?
F41_1 C47_1 1.321(6) . ?
F42_1 C47_1 1.321(6) . ?
F43_1 C47_1 1.321(6) . ?
F44_1 C48_1 1.309(6) . ?
F45_1 C48_1 1.323(6) . ?
F46_1 C48_1 1.326(6) . ?
C11_1 C16_1 1.392(6) . ?
C11_1 C12_1 1.392(6) . ?
C11_1 B1_1 1.645(6) . ?
C12_1 C13_1 1.385(6) . ?
C13_1 C14_1 1.389(6) . ?
C14_1 C15_1 1.364(6) . ?
C15_1 C16_1 1.394(6) . ?
C15_1 C18_1 1.492(6) . ?
C21_1 C22_1 1.393(5) . ?
C21_1 C26_1 1.409(6) . ?
C21_1 B1_1 1.627(6) . ?
C22_1 C23_1 1.391(6) . ?
C23_1 C24_1 1.382(6) . ?
C23_1 C27_1 1.497(6) . ?
C24_1 C25_1 1.387(6) . ?
C25_1 C26_1 1.392(6) . ?
C25_1 C28_1 1.481(6) . ?
C31_1 C36_1 1.392(6) . ?
C31_1 C32_1 1.392(6) . ?
C31_1 B1_1 1.633(6) . ?
C32_1 C33_1 1.384(5) . ?
C33_1 C34_1 1.385(6) . ?
C33_1 C37_1 1.482(6) . ?
C34_1 C35_1 1.374(6) . ?
C35_1 C36_1 1.395(5) . ?
C35_1 C38_1 1.487(6) . ?
C41_1 C42_1 1.382(6) . ?
C41_1 C46_1 1.404(6) . ?
C41_1 B1_1 1.648(6) . ?
C42_1 C43_1 1.398(6) . ?
C43_1 C44_1 1.385(7) . ?
C43_1 C47_1 1.486(7) . ?
C44_1 C45_1 1.366(7) . ?
C45_1 C46_1 1.378(6) . ?
C45_1 C48_1 1.511(7) . ?
C1_2 C2_2 1.360(8) . ?
C1_2 C6_2 1.368(8) . ?
C2_2 C3_2 1.380(7) . ?
C3_2 C4_2 1.355(7) . ?
C4_2 C5_2 1.354(7) . ?
C5_2 C6_2 1.388(7) . ?
